data_2232287
loop_
_publ_author_name
'Liu, Xu-Feng'
'Yu, Xiao-Yong'

_publ_section_title
;
 Pentacarbonyl-1\k^2^<i>C</i>,2\k^3^<i>C</i>-[(diphenylphosphoryl)diphenylphosphane-1\k<i>P</i>]-\m-ethane-1,2-dithiolato-1:2\k^4^<i>S</i>,<i>S</i>':<i>S</i>,<i>S</i>'-diiron(I)(<i>Fe{---</i>Fe})
;
_journal_coeditor_code HB6442
_journal_issue 11
_journal_name_full 'Acta Crystallographica Section E'
_journal_page_first m1552
_journal_paper_doi 10.1107/S1600536811042139
_journal_volume 67
_journal_year 2011
_chemical_formula_iupac '[Fe2 (C2 H4 S2) (C24 H20 O P2) (C O)5]'
_chemical_formula_moiety 'C31 H24 Fe2 O6 P2 S2'
_chemical_formula_sum 'C31 H24 Fe2 O6 P2 S2'
_chemical_formula_weight 730.26
_chemical_name_systematic
;
Pentacarbonyl-1\k^2^<i>C</i>,2\k^3^<i>C</i>-
[(diphenylphosphoryl)diphenylphosphane-1\k<i>P</i>]-\m-ethane-1,2-dithiolato-
1:2\k^4^<i>S</i>,<i>S</i>':<i>S</i>,<i>S</i>'-diiron(I)(<i>Fe</i>---<i>Fe</i>)
;
_space_group_IT_number 14
_symmetry_cell_setting monoclinic
_symmetry_space_group_name_Hall '-P 2yn'
_symmetry_space_group_name_H-M 'P 1 21/n 1'
_atom_sites_solution_hydrogens geom
_atom_sites_solution_primary direct
_atom_sites_solution_secondary difmap
_cell_angle_alpha 90.00
_cell_angle_beta 98.357(4)
_cell_angle_gamma 90.00
_cell_formula_units_Z 4
_cell_length_a 13.865(4)
_cell_length_b 15.398(4)
_cell_length_c 14.459(5)
_cell_measurement_reflns_used 11006
_cell_measurement_temperature 113(2)
_cell_measurement_theta_max 27.9
_cell_measurement_theta_min 1.4
_cell_volume 3054.1(16)
_computing_cell_refinement 'CrystalClear (Rigaku/MSC, 2005)'
_computing_data_collection 'CrystalClear (Rigaku/MSC, 2005)'
_computing_data_reduction 'CrystalClear (Rigaku/MSC, 2005)'
_computing_molecular_graphics 'SHELXTL (Sheldrick, 2008)'
_computing_publication_material 'CrystalStructure (Rigaku/MSC, 2005)'
_computing_structure_refinement 'SHELXL97 (Sheldrick, 2008)'
_computing_structure_solution 'SHELXS97 (Sheldrick, 2008)'
_diffrn_ambient_temperature 113(2)
_diffrn_detector_area_resol_mean 14.22
_diffrn_measured_fraction_theta_full 0.999
_diffrn_measured_fraction_theta_max 0.999
_diffrn_measurement_device_type 'Rigaku Saturn724 CCD'
_diffrn_measurement_method '\w and \f scans'
_diffrn_radiation_monochromator multilayer
_diffrn_radiation_source 'rotating anode'
_diffrn_radiation_type MoK\a
_diffrn_radiation_wavelength 0.71073
_diffrn_reflns_av_R_equivalents 0.0390
_diffrn_reflns_av_sigmaI/netI 0.0404
_diffrn_reflns_limit_h_max 18
_diffrn_reflns_limit_h_min -18
_diffrn_reflns_limit_k_max 20
_diffrn_reflns_limit_k_min -17
_diffrn_reflns_limit_l_max 19
_diffrn_reflns_limit_l_min -19
_diffrn_reflns_number 31351
_diffrn_reflns_theta_full 27.89
_diffrn_reflns_theta_max 27.89
_diffrn_reflns_theta_min 1.90
_diffrn_standards_decay_% 0
_diffrn_standards_interval_count 0
_diffrn_standards_interval_time 0
_diffrn_standards_number 0
_exptl_absorpt_coefficient_mu 1.235
_exptl_absorpt_correction_T_max 0.8864
_exptl_absorpt_correction_T_min 0.7903
_exptl_absorpt_correction_type multi-scan
_exptl_absorpt_process_details '(CrystalClear; Rigaku/MSC, 2005)'
_exptl_crystal_colour Colorless
_exptl_crystal_density_diffrn 1.588
_exptl_crystal_density_method 'not measured'
_exptl_crystal_description Prism
_exptl_crystal_F_000 1488
_exptl_crystal_size_max 0.20
_exptl_crystal_size_mid 0.18
_exptl_crystal_size_min 0.10
_refine_diff_density_max 0.363
_refine_diff_density_min -0.359
_refine_ls_extinction_method none
_refine_ls_goodness_of_fit_ref 1.059
_refine_ls_hydrogen_treatment constr
_refine_ls_matrix_type full
_refine_ls_number_parameters 388
_refine_ls_number_reflns 7281
_refine_ls_number_restraints 0
_refine_ls_restrained_S_all 1.059
_refine_ls_R_factor_all 0.0314
_refine_ls_R_factor_gt 0.0255
_refine_ls_shift/su_max 0.002
_refine_ls_shift/su_mean 0.000
_refine_ls_structure_factor_coef Fsqd
_refine_ls_weighting_details 'calc w=1/[\s^2^(Fo^2^)+(0.0240P)^2^] where P=(Fo^2^+2Fc^2^)/3'
_refine_ls_weighting_scheme calc
_refine_ls_wR_factor_gt 0.0569
_refine_ls_wR_factor_ref 0.0585
_reflns_number_gt 6102
_reflns_number_total 7281
_reflns_threshold_expression I>2\s(I)
_cod_data_source_file hb6442.cif
_cod_data_source_block I
_cod_original_sg_symbol_H-M 'P 21/n'
_cod_database_code 2232287
_cod_database_fobs_code 2232287

loop_
_symmetry_equiv_pos_as_xyz
'x, y, z'
'-x+1/2, y+1/2, -z+1/2'
'-x, -y, -z'
'x-1/2, -y-1/2, z-1/2'

loop_
_atom_site_type_symbol
_atom_site_label
_atom_site_fract_x
_atom_site_fract_y
_atom_site_fract_z
_atom_site_U_iso_or_equiv
_atom_site_adp_type
_atom_site_calc_flag
_atom_site_refinement_flags
_atom_site_occupancy
_atom_site_symmetry_multiplicity
Fe Fe1 1.261528(16) 0.058771(14) 0.331352(16) 0.01557(6) Uani d . 1 1
Fe Fe2 1.133418(15) 0.174298(14) 0.288051(14) 0.01275(6) Uani d . 1 1
P P1 0.99707(3) 0.24364(3) 0.31226(3) 0.01291(9) Uani d . 1 1
P P2 0.86096(3) 0.16331(3) 0.27704(3) 0.01404(9) Uani d . 1 1
S S1 1.18853(3) 0.13327(3) 0.43559(3) 0.01697(9) Uani d . 1 1
S S2 1.10474(3) 0.03046(2) 0.27533(3) 0.01596(9) Uani d . 1 1
O O1 1.30120(9) -0.10606(7) 0.43282(8) 0.0300(3) Uani d . 1 1
O O2 1.43873(9) 0.15892(8) 0.39375(10) 0.0411(4) Uani d . 1 1
O O3 1.32473(9) 0.01325(8) 0.15188(9) 0.0366(3) Uani d . 1 1
O O4 1.26144(9) 0.32544(8) 0.29575(9) 0.0321(3) Uani d . 1 1
O O5 1.12828(9) 0.17617(8) 0.08534(8) 0.0298(3) Uani d . 1 1
O O6 0.86136(7) 0.09157(6) 0.34670(7) 0.0177(2) Uani d . 1 1
C C1 1.28842(11) -0.04173(11) 0.39306(11) 0.0209(4) Uani d . 1 1
C C2 1.36981(12) 0.11973(11) 0.36834(13) 0.0250(4) Uani d . 1 1
C C3 1.29927(12) 0.03076(10) 0.22113(12) 0.0232(4) Uani d . 1 1
C C4 1.20985(12) 0.26713(10) 0.29551(11) 0.0193(3) Uani d . 1 1
C C5 1.12641(11) 0.17650(10) 0.16457(11) 0.0185(3) Uani d . 1 1
C C6 1.09760(11) 0.05588(10) 0.46439(11) 0.0209(4) Uani d . 1 1
H H6A 1.1266 0.0200 0.5182 0.025 Uiso calc R 1 1
H H6B 1.0418 0.0881 0.4833 0.025 Uiso calc R 1 1
C C7 1.06081(12) -0.00340(10) 0.38252(11) 0.0195(3) Uani d . 1 1
H H7A 0.9886 -0.0031 0.3724 0.023 Uiso calc R 1 1
H H7B 1.0827 -0.0636 0.3979 0.023 Uiso calc R 1 1
C C8 0.99500(11) 0.27904(10) 0.43317(10) 0.0167(3) Uani d . 1 1
C C9 1.05975(13) 0.34539(11) 0.46564(12) 0.0259(4) Uani d . 1 1
H H9 1.1029 0.3676 0.4260 0.031 Uiso calc R 1 1
C C10 1.06217(14) 0.37937(12) 0.55452(12) 0.0328(4) Uani d . 1 1
H H10 1.1068 0.4244 0.5756 0.039 Uiso calc R 1 1
C C11 0.99951(13) 0.34765(12) 0.61251(12) 0.0310(4) Uani d . 1 1
H H11 1.0001 0.3716 0.6731 0.037 Uiso calc R 1 1
C C12 0.93619(13) 0.28118(12) 0.58215(12) 0.0303(4) Uani d . 1 1
H H12 0.8940 0.2589 0.6226 0.036 Uiso calc R 1 1
C C13 0.93332(11) 0.24635(11) 0.49297(11) 0.0209(4) Uani d . 1 1
H H13 0.8895 0.2004 0.4729 0.025 Uiso calc R 1 1
C C14 0.96328(11) 0.34554(9) 0.24976(11) 0.0151(3) Uani d . 1 1
C C15 1.00002(11) 0.36534(10) 0.16773(11) 0.0186(3) Uani d . 1 1
H H15 1.0464 0.3279 0.1462 0.022 Uiso calc R 1 1
C C16 0.96935(12) 0.43952(10) 0.11709(12) 0.0247(4) Uani d . 1 1
H H16 0.9938 0.4517 0.0604 0.030 Uiso calc R 1 1
C C17 0.90373(12) 0.49556(11) 0.14854(12) 0.0258(4) Uani d . 1 1
H H17 0.8830 0.5462 0.1137 0.031 Uiso calc R 1 1
C C18 0.86815(12) 0.47762(11) 0.23126(12) 0.0254(4) Uani d . 1 1
H H18 0.8233 0.5163 0.2535 0.031 Uiso calc R 1 1
C C19 0.89793(11) 0.40335(10) 0.28154(11) 0.0210(4) Uani d . 1 1
H H19 0.8735 0.3916 0.3384 0.025 Uiso calc R 1 1
C C20 0.86646(11) 0.12448(10) 0.16014(10) 0.0167(3) Uani d . 1 1
C C21 0.85652(12) 0.03529(10) 0.14617(11) 0.0235(4) Uani d . 1 1
H H21 0.8466 -0.0013 0.1968 0.028 Uiso calc R 1 1
C C22 0.86095(14) -0.00041(12) 0.05905(12) 0.0327(4) Uani d . 1 1
H H22 0.8525 -0.0612 0.0498 0.039 Uiso calc R 1 1
C C23 0.87764(13) 0.05197(12) -0.01452(12) 0.0308(4) Uani d . 1 1
H H23 0.8817 0.0272 -0.0740 0.037 Uiso calc R 1 1
C C24 0.88851(12) 0.14079(12) -0.00128(12) 0.0257(4) Uani d . 1 1
H H24 0.9003 0.1769 -0.0517 0.031 Uiso calc R 1 1
C C25 0.88221(11) 0.17707(11) 0.08506(11) 0.0214(4) Uani d . 1 1
H H25 0.8886 0.2381 0.0934 0.026 Uiso calc R 1 1
C C26 0.75306(11) 0.22975(10) 0.27313(10) 0.0156(3) Uani d . 1 1
C C27 0.70310(11) 0.22562(10) 0.35030(11) 0.0185(3) Uani d . 1 1
H H27 0.7270 0.1897 0.4020 0.022 Uiso calc R 1 1
C C28 0.61916(11) 0.27358(10) 0.35174(12) 0.0224(4) Uani d . 1 1
H H28 0.5855 0.2704 0.4043 0.027 Uiso calc R 1 1
C C29 0.58382(12) 0.32645(10) 0.27659(12) 0.0252(4) Uani d . 1 1
H H29 0.5263 0.3597 0.2777 0.030 Uiso calc R 1 1
C C30 0.63304(12) 0.33036(11) 0.20009(12) 0.0265(4) Uani d . 1 1
H H30 0.6088 0.3662 0.1485 0.032 Uiso calc R 1 1
C C31 0.71692(11) 0.28270(10) 0.19801(11) 0.0216(4) Uani d . 1 1
H H31 0.7502 0.2860 0.1451 0.026 Uiso calc R 1 1

loop_
_atom_site_aniso_label
_atom_site_aniso_U_11
_atom_site_aniso_U_22
_atom_site_aniso_U_33
_atom_site_aniso_U_12
_atom_site_aniso_U_13
_atom_site_aniso_U_23
Fe1 0.01547(12) 0.01379(12) 0.01783(12) 0.00070(9) 0.00372(9) 0.00033(9)
Fe2 0.01568(12) 0.01181(12) 0.01079(11) -0.00046(8) 0.00202(8) 0.00040(8)
P1 0.0163(2) 0.0118(2) 0.01058(19) -0.00003(15) 0.00202(15) 0.00057(15)
P2 0.0160(2) 0.0135(2) 0.01251(19) -0.00015(15) 0.00168(15) 0.00074(15)
S1 0.0216(2) 0.0164(2) 0.01245(19) 0.00252(16) 0.00080(15) 0.00018(15)
S2 0.0180(2) 0.0133(2) 0.0166(2) -0.00165(15) 0.00262(15) -0.00067(15)
O1 0.0367(7) 0.0210(7) 0.0332(7) 0.0076(5) 0.0084(6) 0.0089(6)
O2 0.0249(7) 0.0301(8) 0.0672(11) -0.0091(6) 0.0033(7) -0.0059(7)
O3 0.0429(8) 0.0386(8) 0.0332(8) -0.0044(6) 0.0223(7) -0.0082(6)
O4 0.0317(7) 0.0245(7) 0.0378(8) -0.0127(6) -0.0031(6) 0.0043(6)
O5 0.0450(8) 0.0307(7) 0.0149(6) 0.0051(6) 0.0088(6) 0.0003(5)
O6 0.0208(6) 0.0153(6) 0.0174(6) -0.0001(4) 0.0044(5) 0.0040(5)
C1 0.0178(9) 0.0233(10) 0.0224(9) 0.0015(7) 0.0059(7) -0.0028(7)
C2 0.0224(10) 0.0193(9) 0.0341(10) 0.0032(7) 0.0069(8) 0.0000(8)
C3 0.0235(9) 0.0171(9) 0.0303(10) -0.0024(7) 0.0083(8) 0.0009(7)
C4 0.0229(9) 0.0187(9) 0.0152(8) 0.0021(7) -0.0007(6) 0.0022(7)
C5 0.0231(9) 0.0126(8) 0.0201(9) 0.0006(6) 0.0038(7) 0.0004(7)
C6 0.0242(9) 0.0216(9) 0.0190(9) 0.0043(7) 0.0100(7) 0.0081(7)
C7 0.0198(9) 0.0160(9) 0.0241(9) -0.0004(6) 0.0083(7) 0.0062(7)
C8 0.0216(8) 0.0162(8) 0.0117(8) 0.0048(6) -0.0002(6) -0.0015(6)
C9 0.0349(10) 0.0230(9) 0.0198(9) -0.0062(7) 0.0040(7) -0.0029(7)
C10 0.0465(12) 0.0260(10) 0.0241(10) -0.0026(8) -0.0007(8) -0.0094(8)
C11 0.0419(12) 0.0354(11) 0.0147(9) 0.0088(9) 0.0010(8) -0.0093(8)
C12 0.0296(10) 0.0450(12) 0.0175(9) 0.0072(8) 0.0078(7) -0.0010(8)
C13 0.0216(9) 0.0253(10) 0.0158(8) 0.0043(7) 0.0023(7) -0.0009(7)
C14 0.0170(8) 0.0127(8) 0.0148(8) -0.0018(6) -0.0008(6) 0.0007(6)
C15 0.0203(9) 0.0150(8) 0.0205(8) -0.0011(6) 0.0032(7) 0.0012(7)
C16 0.0294(10) 0.0226(9) 0.0215(9) -0.0025(7) 0.0014(7) 0.0079(7)
C17 0.0284(10) 0.0150(9) 0.0312(10) 0.0007(7) -0.0050(8) 0.0072(7)
C18 0.0252(10) 0.0165(9) 0.0336(10) 0.0052(7) 0.0007(8) -0.0004(7)
C19 0.0239(9) 0.0174(9) 0.0219(9) 0.0002(7) 0.0040(7) 0.0006(7)
C20 0.0152(8) 0.0194(9) 0.0150(8) 0.0009(6) 0.0005(6) -0.0022(6)
C21 0.0318(10) 0.0195(9) 0.0186(9) 0.0011(7) 0.0021(7) -0.0014(7)
C22 0.0524(13) 0.0205(10) 0.0243(10) 0.0032(8) 0.0018(9) -0.0067(8)
C23 0.0390(11) 0.0365(11) 0.0164(9) 0.0011(8) 0.0022(8) -0.0093(8)
C24 0.0270(10) 0.0329(11) 0.0170(9) -0.0052(8) 0.0028(7) -0.0006(7)
C25 0.0240(9) 0.0211(9) 0.0186(8) -0.0040(7) 0.0012(7) -0.0015(7)
C26 0.0156(8) 0.0138(8) 0.0171(8) -0.0016(6) 0.0011(6) -0.0003(6)
C27 0.0192(8) 0.0180(9) 0.0179(8) -0.0032(6) 0.0018(6) 0.0001(7)
C28 0.0196(9) 0.0245(9) 0.0239(9) -0.0035(7) 0.0057(7) -0.0054(7)
C29 0.0183(9) 0.0213(9) 0.0348(10) 0.0037(7) 0.0002(7) -0.0053(8)
C30 0.0247(9) 0.0248(10) 0.0282(10) 0.0065(7) -0.0019(8) 0.0062(8)
C31 0.0220(9) 0.0231(9) 0.0197(9) 0.0006(7) 0.0031(7) 0.0022(7)

loop_
_atom_type_symbol
_atom_type_description
_atom_type_scat_dispersion_real
_atom_type_scat_dispersion_imag
_atom_type_scat_source
C C 0.0033 0.0016 'International Tables Vol C Tables 4.2.6.8 and 6.1.1.4'
H H 0.0000 0.0000 'International Tables Vol C Tables 4.2.6.8 and 6.1.1.4'
O O 0.0106 0.0060 'International Tables Vol C Tables 4.2.6.8 and 6.1.1.4'
S S 0.1246 0.1234 'International Tables Vol C Tables 4.2.6.8 and 6.1.1.4'
P P 0.1023 0.0942 'International Tables Vol C Tables 4.2.6.8 and 6.1.1.4'
Fe Fe 0.3463 0.8444 'International Tables Vol C Tables 4.2.6.8 and 6.1.1.4'

loop_
_geom_angle_atom_site_label_1
_geom_angle_atom_site_label_2
_geom_angle_atom_site_label_3
_geom_angle
_geom_angle_publ_flag
C2 Fe1 C1 101.48(8) ?
C2 Fe1 C3 92.93(8) ?
C1 Fe1 C3 99.62(7) ?
C2 Fe1 S1 88.39(6) ?
C1 Fe1 S1 100.81(5) ?
C3 Fe1 S1 158.84(6) ?
C2 Fe1 S2 159.44(5) ?
C1 Fe1 S2 97.57(5) ?
C3 Fe1 S2 91.43(6) ?
S1 Fe1 S2 80.48(2) n
C2 Fe1 Fe2 103.55(6) ?
C1 Fe1 Fe2 144.71(5) ?
C3 Fe1 Fe2 103.51(6) ?
S1 Fe1 Fe2 55.831(19) n
S2 Fe1 Fe2 55.91(2) n
C4 Fe2 C5 89.47(7) ?
C4 Fe2 P1 96.70(6) ?
C5 Fe2 P1 102.94(5) ?
C4 Fe2 S1 92.92(5) ?
C5 Fe2 S1 157.08(5) ?
P1 Fe2 S1 99.41(2) n
C4 Fe2 S2 153.40(5) ?
C5 Fe2 S2 87.33(5) ?
P1 Fe2 S2 109.75(2) n
S1 Fe2 S2 80.385(18) ?
C4 Fe2 Fe1 99.20(6) ?
C5 Fe2 Fe1 101.33(5) ?
P1 Fe2 Fe1 150.983(16) n
S1 Fe2 Fe1 55.791(13) n
S2 Fe2 Fe1 55.79(2) n
C8 P1 C14 100.18(7) ?
C8 P1 Fe2 114.85(5) ?
C14 P1 Fe2 119.36(5) ?
C8 P1 P2 104.48(5) ?
C14 P1 P2 102.27(5) ?
Fe2 P1 P2 113.64(3) n
O6 P2 C20 112.94(7) ?
O6 P2 C26 111.20(6) ?
C20 P2 C26 107.80(7) ?
O6 P2 P1 109.43(5) ?
C20 P2 P1 104.22(5) ?
C26 P2 P1 111.04(6) ?
C6 S1 Fe1 102.29(6) ?
C6 S1 Fe2 104.41(6) ?
Fe1 S1 Fe2 68.38(2) n
C7 S2 Fe1 100.03(6) ?
C7 S2 Fe2 106.78(5) n
Fe1 S2 Fe2 68.299(13) n
O1 C1 Fe1 176.91(14) ?
O2 C2 Fe1 178.68(16) ?
O3 C3 Fe1 178.89(16) ?
O4 C4 Fe2 175.95(15) ?
O5 C5 Fe2 175.41(15) ?
C7 C6 S1 112.22(10) ?
C7 C6 H6A 109.2 ?
S1 C6 H6A 109.2 ?
C7 C6 H6B 109.2 ?
S1 C6 H6B 109.2 ?
H6A C6 H6B 107.9 ?
C6 C7 S2 111.97(10) ?
C6 C7 H7A 109.2 ?
S2 C7 H7A 109.2 ?
C6 C7 H7B 109.2 ?
S2 C7 H7B 109.2 ?
H7A C7 H7B 107.9 ?
C9 C8 C13 118.54(14) ?
C9 C8 P1 116.08(12) ?
C13 C8 P1 125.37(12) ?
C10 C9 C8 121.13(16) ?
C10 C9 H9 119.4 ?
C8 C9 H9 119.4 ?
C11 C10 C9 119.85(17) ?
C11 C10 H10 120.1 ?
C9 C10 H10 120.1 ?
C12 C11 C10 119.80(16) ?
C12 C11 H11 120.1 ?
C10 C11 H11 120.1 ?
C11 C12 C13 120.83(16) ?
C11 C12 H12 119.6 ?
C13 C12 H12 119.6 ?
C12 C13 C8 119.83(16) ?
C12 C13 H13 120.1 ?
C8 C13 H13 120.1 ?
C15 C14 C19 118.50(14) ?
C15 C14 P1 120.51(11) ?
C19 C14 P1 120.96(12) ?
C16 C15 C14 120.49(15) ?
C16 C15 H15 119.8 ?
C14 C15 H15 119.8 ?
C17 C16 C15 120.46(16) ?
C17 C16 H16 119.8 ?
C15 C16 H16 119.8 ?
C16 C17 C18 119.65(15) ?
C16 C17 H17 120.2 ?
C18 C17 H17 120.2 ?
C19 C18 C17 120.06(15) ?
C19 C18 H18 120.0 ?
C17 C18 H18 120.0 ?
C18 C19 C14 120.81(15) ?
C18 C19 H19 119.6 ?
C14 C19 H19 119.6 ?
C21 C20 C25 118.86(14) ?
C21 C20 P2 116.48(12) ?
C25 C20 P2 124.64(12) ?
C22 C21 C20 120.49(16) ?
C22 C21 H21 119.8 ?
C20 C21 H21 119.8 ?
C23 C22 C21 120.24(17) ?
C23 C22 H22 119.9 ?
C21 C22 H22 119.9 ?
C22 C23 C24 119.80(16) ?
C22 C23 H23 120.1 ?
C24 C23 H23 120.1 ?
C25 C24 C23 120.25(16) ?
C25 C24 H24 119.9 ?
C23 C24 H24 119.9 ?
C24 C25 C20 120.35(16) ?
C24 C25 H25 119.8 ?
C20 C25 H25 119.8 ?
C31 C26 C27 119.05(14) ?
C31 C26 P2 123.97(12) ?
C27 C26 P2 116.97(12) ?
C28 C27 C26 120.28(15) ?
C28 C27 H27 119.9 ?
C26 C27 H27 119.9 ?
C27 C28 C29 120.26(15) ?
C27 C28 H28 119.9 ?
C29 C28 H28 119.9 ?
C30 C29 C28 119.49(15) ?
C30 C29 H29 120.3 ?
C28 C29 H29 120.3 ?
C31 C30 C29 120.67(16) ?
C31 C30 H30 119.7 ?
C29 C30 H30 119.7 ?
C30 C31 C26 120.25(15) ?
C30 C31 H31 119.9 ?
C26 C31 H31 119.9 ?

loop_
_geom_bond_atom_site_label_1
_geom_bond_atom_site_label_2
_geom_bond_distance
_geom_bond_publ_flag
Fe1 C2 1.7855(18) y
Fe1 C1 1.7981(17) y
Fe1 C3 1.8006(18) y
Fe1 S1 2.2484(6) yes
Fe1 S2 2.2495(8) yes
Fe1 Fe2 2.5275(6) n
Fe2 C4 1.7733(17) y
Fe2 C5 1.7742(17) y
Fe2 P1 2.2426(7) yes
Fe2 S1 2.2495(7) yes
Fe2 S2 2.2530(7) yes
P1 C8 1.8353(16) ?
P1 C14 1.8371(16) ?
P1 P2 2.2519(8) n
P2 O6 1.4943(11) n
P2 C20 1.8049(16) ?
P2 C26 1.8066(16) ?
S1 C6 1.8264(16) n
S2 C7 1.8219(16) n
O1 C1 1.1461(19) ?
O2 C2 1.145(2) ?
O3 C3 1.1414(19) ?
O4 C4 1.1476(18) ?
O5 C5 1.1496(19) ?
C6 C7 1.523(2) ?
C6 H6A 0.9900 ?
C6 H6B 0.9900 ?
C7 H7A 0.9900 ?
C7 H7B 0.9900 ?
C8 C9 1.396(2) ?
C8 C13 1.396(2) ?
C9 C10 1.383(2) ?
C9 H9 0.9500 ?
C10 C11 1.381(2) ?
C10 H10 0.9500 ?
C11 C12 1.378(3) ?
C11 H11 0.9500 ?
C12 C13 1.392(2) ?
C12 H12 0.9500 ?
C13 H13 0.9500 ?
C14 C15 1.391(2) ?
C14 C19 1.395(2) ?
C15 C16 1.390(2) ?
C15 H15 0.9500 ?
C16 C17 1.378(2) ?
C16 H16 0.9500 ?
C17 C18 1.386(2) ?
C17 H17 0.9500 ?
C18 C19 1.386(2) ?
C18 H18 0.9500 ?
C19 H19 0.9500 ?
C20 C21 1.392(2) ?
C20 C25 1.397(2) ?
C21 C22 1.384(2) ?
C21 H21 0.9500 ?
C22 C23 1.381(2) ?
C22 H22 0.9500 ?
C23 C24 1.386(2) ?
C23 H23 0.9500 ?
C24 C25 1.382(2) ?
C24 H24 0.9500 ?
C25 H25 0.9500 ?
C26 C31 1.392(2) ?
C26 C27 1.398(2) ?
C27 C28 1.381(2) ?
C27 H27 0.9500 ?
C28 C29 1.389(2) ?
C28 H28 0.9500 ?
C29 C30 1.383(2) ?
C29 H29 0.9500 ?
C30 C31 1.379(2) ?
C30 H30 0.9500 ?
C31 H31 0.9500 ?

loop_
_geom_torsion_atom_site_label_1
_geom_torsion_atom_site_label_2
_geom_torsion_atom_site_label_3
_geom_torsion_atom_site_label_4
_geom_torsion
C2 Fe1 Fe2 C4 8.72(8)
C1 Fe1 Fe2 C4 142.75(11)
C3 Fe1 Fe2 C4 -87.70(7)
S1 Fe1 Fe2 C4 87.27(5)
S2 Fe1 Fe2 C4 -170.14(5)
C2 Fe1 Fe2 C5 100.03(8)
C1 Fe1 Fe2 C5 -125.94(11)
C3 Fe1 Fe2 C5 3.60(7)
S1 Fe1 Fe2 C5 178.57(5)
S2 Fe1 Fe2 C5 -78.83(5)
C2 Fe1 Fe2 P1 -113.67(7)
C1 Fe1 Fe2 P1 20.35(10)
C3 Fe1 Fe2 P1 149.90(6)
S1 Fe1 Fe2 P1 -35.13(3)
S2 Fe1 Fe2 P1 67.46(4)
C2 Fe1 Fe2 S1 -78.54(6)
C1 Fe1 Fe2 S1 55.48(9)
C3 Fe1 Fe2 S1 -174.97(6)
S2 Fe1 Fe2 S1 102.59(2)
C2 Fe1 Fe2 S2 178.86(6)
C1 Fe1 Fe2 S2 -47.11(9)
C3 Fe1 Fe2 S2 82.44(5)
S1 Fe1 Fe2 S2 -102.59(2)
C4 Fe2 P1 C8 -73.60(8)
C5 Fe2 P1 C8 -164.59(8)
S1 Fe2 P1 C8 20.50(6)
S2 Fe2 P1 C8 103.59(6)
Fe1 Fe2 P1 C8 49.34(7)
C4 Fe2 P1 C14 45.35(8)
C5 Fe2 P1 C14 -45.64(8)
S1 Fe2 P1 C14 139.45(6)
S2 Fe2 P1 C14 -137.46(6)
Fe1 Fe2 P1 C14 168.29(6)
C4 Fe2 P1 P2 166.17(5)
C5 Fe2 P1 P2 75.18(5)
S1 Fe2 P1 P2 -99.72(2)
S2 Fe2 P1 P2 -16.64(3)
Fe1 Fe2 P1 P2 -70.88(4)
C8 P1 P2 O6 -56.30(7)
C14 P1 P2 O6 -160.36(6)
Fe2 P1 P2 O6 69.63(5)
C8 P1 P2 C20 -177.36(7)
C14 P1 P2 C20 78.58(7)
Fe2 P1 P2 C20 -51.43(6)
C8 P1 P2 C26 66.83(7)
C14 P1 P2 C26 -37.23(7)
Fe2 P1 P2 C26 -167.24(5)
C2 Fe1 S1 C6 -151.58(8)
C1 Fe1 S1 C6 -50.20(8)
C3 Fe1 S1 C6 114.47(16)
S2 Fe1 S1 C6 45.77(6)
Fe2 Fe1 S1 C6 100.81(6)
C2 Fe1 S1 Fe2 107.60(6)
C1 Fe1 S1 Fe2 -151.01(5)
C3 Fe1 S1 Fe2 13.65(15)
S2 Fe1 S1 Fe2 -55.042(18)
C4 Fe2 S1 C6 163.12(7)
C5 Fe2 S1 C6 -101.33(14)
P1 Fe2 S1 C6 65.83(6)
S2 Fe2 S1 C6 -42.79(5)
Fe1 Fe2 S1 C6 -97.73(6)
C4 Fe2 S1 Fe1 -99.14(6)
C5 Fe2 S1 Fe1 -3.59(13)
P1 Fe2 S1 Fe1 163.565(15)
S2 Fe2 S1 Fe1 54.94(2)
C2 Fe1 S2 C7 -107.34(17)
C1 Fe1 S2 C7 50.53(7)
C3 Fe1 S2 C7 150.43(7)
S1 Fe1 S2 C7 -49.23(5)
Fe2 Fe1 S2 C7 -104.19(5)
C2 Fe1 S2 Fe2 -3.15(16)
C1 Fe1 S2 Fe2 154.72(5)
C3 Fe1 S2 Fe2 -105.38(5)
S1 Fe1 S2 Fe2 54.960(17)
C4 Fe2 S2 C7 116.53(12)
C5 Fe2 S2 C7 -160.02(8)
P1 Fe2 S2 C7 -57.23(6)
S1 Fe2 S2 C7 39.40(6)
Fe1 Fe2 S2 C7 94.35(6)
C4 Fe2 S2 Fe1 22.18(11)
C5 Fe2 S2 Fe1 105.64(5)
P1 Fe2 S2 Fe1 -151.57(2)
S1 Fe2 S2 Fe1 -54.945(14)
C4 Fe2 C5 O5 70.8(18)
P1 Fe2 C5 O5 167.5(18)
S1 Fe2 C5 O5 -25.5(19)
S2 Fe2 C5 O5 -82.8(18)
Fe1 Fe2 C5 O5 -28.5(18)
Fe1 S1 C6 C7 -31.06(12)
Fe2 S1 C6 C7 39.46(12)
S1 C6 C7 S2 -8.36(15)
Fe1 S2 C7 C6 43.88(11)
Fe2 S2 C7 C6 -26.31(12)
C14 P1 C8 C9 -60.76(14)
Fe2 P1 C8 C9 68.45(13)
P2 P1 C8 C9 -166.39(12)
C14 P1 C8 C13 117.87(14)
Fe2 P1 C8 C13 -112.92(13)
P2 P1 C8 C13 12.24(14)
C13 C8 C9 C10 -1.0(3)
P1 C8 C9 C10 177.70(14)
C8 C9 C10 C11 -0.2(3)
C9 C10 C11 C12 1.2(3)
C10 C11 C12 C13 -1.1(3)
C11 C12 C13 C8 -0.2(3)
C9 C8 C13 C12 1.2(2)
P1 C8 C13 C12 -177.41(13)
C8 P1 C14 C15 147.58(13)
Fe2 P1 C14 C15 21.35(15)
P2 P1 C14 C15 -105.03(13)
C8 P1 C14 C19 -34.57(14)
Fe2 P1 C14 C19 -160.80(11)
P2 P1 C14 C19 72.82(13)
C19 C14 C15 C16 -2.3(2)
P1 C14 C15 C16 175.62(12)
C14 C15 C16 C17 1.5(2)
C15 C16 C17 C18 0.0(3)
C16 C17 C18 C19 -0.5(3)
C17 C18 C19 C14 -0.4(3)
C15 C14 C19 C18 1.7(2)
P1 C14 C19 C18 -176.14(13)
O6 P2 C20 C21 8.73(15)
C26 P2 C20 C21 -114.53(13)
P1 P2 C20 C21 127.42(12)
O6 P2 C20 C25 -169.59(13)
C26 P2 C20 C25 67.16(15)
P1 P2 C20 C25 -50.90(14)
C25 C20 C21 C22 -0.8(2)
P2 C20 C21 C22 -179.23(14)
C20 C21 C22 C23 1.6(3)
C21 C22 C23 C24 -1.0(3)
C22 C23 C24 C25 -0.3(3)
C23 C24 C25 C20 1.1(3)
C21 C20 C25 C24 -0.5(2)
P2 C20 C25 C24 177.80(13)
O6 P2 C26 C31 -159.14(13)
C20 P2 C26 C31 -34.83(16)
P1 P2 C26 C31 78.75(14)
O6 P2 C26 C27 19.76(14)
C20 P2 C26 C27 144.07(12)
P1 P2 C26 C27 -102.35(12)
C31 C26 C27 C28 -0.1(2)
P2 C26 C27 C28 -179.03(12)
C26 C27 C28 C29 -0.1(2)
C27 C28 C29 C30 0.3(2)
C28 C29 C30 C31 -0.3(3)
C29 C30 C31 C26 0.1(3)
C27 C26 C31 C30 0.1(2)
P2 C26 C31 C30 178.96(13)
